data_7129542
loop_
_publ_author_name
'Bhajammanavar, Vinod'
'Mallik, Sumitava'
'Choutipalli, Venkata Surya Kumar'
'Subramanian, Venkatesan'
'Baidya, Mahiuddin'

_publ_section_title
;
 Diastereoselective access to [4,4]-carbospirocycles: governance of
 thermodynamic enolates with organocatalyst in vinylogous cascade
 annulation
;
_journal_name_full 'Chemical Communications'
_journal_paper_doi 10.1039/D1CC06544K
_journal_year 2022
_chemical_formula_moiety 'C26 H22 N2 O2 S'
_chemical_formula_sum 'C26 H22 N2 O2 S'
_chemical_formula_weight 426.51
_space_group_crystal_system monoclinic
_space_group_IT_number 14
_space_group_name_Hall '-P 2ybc'
_space_group_name_H-M_alt 'P 1 21/c 1'
_atom_sites_solution_hydrogens mixed
_audit_creation_method SHELXL-2018/3
_audit_update_record
;
2021-07-13 deposited with the CCDC.	2022-01-10 downloaded from the CCDC.
;
_cell_angle_alpha 90
_cell_angle_beta 102.571(6)
_cell_angle_gamma 90
_cell_formula_units_Z 4
_cell_length_a 11.4340(12)
_cell_length_b 10.0679(10)
_cell_length_c 19.338(2)
_cell_measurement_reflns_used 2634
_cell_measurement_temperature 296(2)
_cell_measurement_theta_max 20.09
_cell_measurement_theta_min 2.16
_cell_volume 2172.8(4)
_computing_cell_refinement 'APEX3/SAINT (Bruker, 2016)'
_computing_data_collection 'APEX3 (Bruker, 2016)'
_computing_data_reduction 'SAINT/XPREP (Bruker, 2016)'
_computing_molecular_graphics 'ORTEP3 (Farrugia, 1997) and Mercury (Bruno et al., 2002)'
_computing_publication_material 'SHELXL-2018/3 (Sheldrick, 2018)'
_computing_structure_refinement 'SHELXL-2018/3 (Sheldrick, 2018)'
_computing_structure_solution 'SHELXT-2018/2 (Sheldrick, 2018)'
_diffrn_ambient_temperature 296(2)
_diffrn_measured_fraction_theta_full 1.000
_diffrn_measured_fraction_theta_max 0.996
_diffrn_measurement_device_type 'Bruker axs kappa apex2 Diffractometer'
_diffrn_measurement_method '\w and \f scan'
_diffrn_radiation_monochromator graphite
_diffrn_radiation_source 'fine-focus sealed tube'
_diffrn_radiation_type MoK\a
_diffrn_radiation_wavelength 0.71073
_diffrn_reflns_av_R_equivalents 0.0751
_diffrn_reflns_av_unetI/netI 0.0686
_diffrn_reflns_Laue_measured_fraction_full 1.000
_diffrn_reflns_Laue_measured_fraction_max 0.996
_diffrn_reflns_limit_h_max 14
_diffrn_reflns_limit_h_min -14
_diffrn_reflns_limit_k_max 12
_diffrn_reflns_limit_k_min -12
_diffrn_reflns_limit_l_max 23
_diffrn_reflns_limit_l_min -23
_diffrn_reflns_number 20693
_diffrn_reflns_point_group_measured_fraction_full 1.000
_diffrn_reflns_point_group_measured_fraction_max 0.996
_diffrn_reflns_theta_full 25.242
_diffrn_reflns_theta_max 25.899
_diffrn_reflns_theta_min 1.825
_exptl_absorpt_coefficient_mu 0.175
_exptl_absorpt_correction_T_max 0.7453
_exptl_absorpt_correction_T_min 0.6243
_exptl_absorpt_correction_type multi-scan
_exptl_absorpt_process_details 'SADABS (bruker, 2012)'
_exptl_crystal_colour colourless
_exptl_crystal_density_diffrn 1.304
_exptl_crystal_description BLOCK
_exptl_crystal_F_000 896
_exptl_crystal_size_max 0.300
_exptl_crystal_size_mid 0.250
_exptl_crystal_size_min 0.200
_refine_diff_density_max 0.203
_refine_diff_density_min -0.229
_refine_diff_density_rms 0.045
_refine_ls_extinction_coef 0.0107(10)
_refine_ls_extinction_expression Fc^*^=kFc[1+0.001xFc^2^\l^3^/sin(2\q)]^-1/4^
_refine_ls_extinction_method 'SHELXL-2018/3 (Sheldrick 2018)'
_refine_ls_goodness_of_fit_ref 1.020
_refine_ls_hydrogen_treatment mixed
_refine_ls_matrix_type full
_refine_ls_number_parameters 287
_refine_ls_number_reflns 4204
_refine_ls_number_restraints 0
_refine_ls_restrained_S_all 1.020
_refine_ls_R_factor_all 0.1206
_refine_ls_R_factor_gt 0.0525
_refine_ls_shift/su_max 0.001
_refine_ls_shift/su_mean 0.000
_refine_ls_structure_factor_coef Fsqd
_refine_ls_weighting_details 'w=1/[\s^2^(Fo^2^)+(0.0503P)^2^+0.3789P] where P=(Fo^2^+2Fc^2^)/3'
_refine_ls_weighting_scheme calc
_refine_ls_wR_factor_gt 0.1071
_refine_ls_wR_factor_ref 0.1400
_reflns_Friedel_coverage 0.000
_reflns_number_gt 2213
_reflns_number_total 4204
_reflns_threshold_expression 'I > 2\s(I)'
_cod_data_source_file d1cc06544k2.cif
_cod_data_source_block shelx
_cod_original_sg_symbol_H-M 'P 21/c'
_cod_database_code 7129542
_shelx_shelxl_version_number 2018/3
_shelx_space_group_comment
;
The symmetry employed for this shelxl refinement is uniquely defined
by the following loop, which should always be used as a source of
symmetry information in preference to the above space-group names.
They are only intended as comments.
;
_shelx_estimated_absorpt_t_min 0.949
_shelx_estimated_absorpt_t_max 0.966

loop_
_space_group_symop_operation_xyz
'x, y, z'
'-x, y+1/2, -z+1/2'
'-x, -y, -z'
'x, -y-1/2, z-1/2'

loop_
_atom_site_label
_atom_site_type_symbol
_atom_site_fract_x
_atom_site_fract_y
_atom_site_fract_z
_atom_site_U_iso_or_equiv
_atom_site_adp_type
_atom_site_occupancy
_atom_site_site_symmetry_order
_atom_site_calc_flag
_atom_site_refinement_flags_posn
_atom_site_refinement_flags_adp
_atom_site_refinement_flags_occupancy
_atom_site_disorder_assembly
_atom_site_disorder_group
C1 C 0.2773(3) 0.7635(3) 0.53123(14) 0.0493(7) Uani 1 1 d . . . . .
C2 C 0.1829(3) 0.7568(3) 0.47198(16) 0.0658(9) Uani 1 1 d . . . . .
H2 H 0.193084 0.790211 0.428834 0.079 Uiso 1 1 calc R U . . .
C3 C 0.0750(3) 0.7015(3) 0.47660(18) 0.0704(10) Uani 1 1 d . . . . .
H3 H 0.012858 0.697875 0.436604 0.084 Uiso 1 1 calc R U . . .
C4 C 0.0581(3) 0.6516(3) 0.53964(17) 0.0654(9) Uani 1 1 d . . . . .
H4 H -0.015294 0.614671 0.542448 0.078 Uiso 1 1 calc R U . . .
C5 C 0.1498(3) 0.6563(3) 0.59855(15) 0.0527(8) Uani 1 1 d . . . . .
H5 H 0.137579 0.622261 0.641129 0.063 Uiso 1 1 calc R U . . .
C6 C 0.2614(2) 0.7111(3) 0.59614(13) 0.0410(7) Uani 1 1 d . . . . .
C7 C 0.3599(2) 0.7071(2) 0.65750(13) 0.0381(6) Uani 1 1 d . . . . .
C8 C 0.4873(2) 0.7207(2) 0.64853(13) 0.0409(7) Uani 1 1 d . . . . .
H8 H 0.505957 0.643744 0.621851 0.049 Uiso 1 1 calc R U . . .
C9 C 0.4989(3) 0.8451(3) 0.60618(14) 0.0514(8) Uani 1 1 d . . . . .
H9A H 0.582251 0.857457 0.604136 0.062 Uiso 1 1 calc R U . . .
H9B H 0.474250 0.921559 0.630012 0.062 Uiso 1 1 calc R U . . .
C10 C 0.3580(2) 0.6930(2) 0.72678(13) 0.0398(7) Uani 1 1 d . . . . .
C11 C 0.4780(2) 0.6937(2) 0.77178(14) 0.0440(7) Uani 1 1 d . . . . .
C12 C 0.5673(2) 0.7145(2) 0.72416(13) 0.0388(6) Uani 1 1 d . . . . .
C13 C 0.6513(2) 0.8308(2) 0.75078(14) 0.0475(7) Uani 1 1 d . . . . .
H13A H 0.667256 0.881478 0.711168 0.057 Uiso 1 1 calc R U . . .
H13B H 0.615471 0.889480 0.780189 0.057 Uiso 1 1 calc R U . . .
C14 C 0.7649(3) 0.7718(3) 0.79298(15) 0.0521(8) Uani 1 1 d . . . . .
C15 C 0.7741(2) 0.6249(3) 0.77628(14) 0.0447(7) Uani 1 1 d . . . . .
C16 C 0.6499(2) 0.5913(3) 0.73503(13) 0.0414(7) Uani 1 1 d . . . . .
C17 C 0.8658(3) 0.6051(3) 0.72902(15) 0.0597(8) Uani 1 1 d . . . . .
H17A H 0.943314 0.636917 0.754516 0.072 Uiso 1 1 calc R U . . .
H17B H 0.873382 0.510800 0.720794 0.072 Uiso 1 1 calc R U . . .
C18 C 0.8341(3) 0.6750(3) 0.65815(18) 0.0586(8) Uani 1 1 d . . . . .
C19 C 0.8707(3) 0.8047(4) 0.6507(2) 0.0848(12) Uani 1 1 d . . . . .
H19 H 0.918871 0.848632 0.688740 0.102 Uiso 1 1 calc R U . . .
C20 C 0.8344(5) 0.8685(4) 0.5853(3) 0.1056(16) Uani 1 1 d . . . . .
H20 H 0.857210 0.955977 0.580095 0.127 Uiso 1 1 calc R U . . .
C21 C 0.7655(4) 0.8028(4) 0.5292(3) 0.0984(15) Uani 1 1 d . . . . .
H21 H 0.742557 0.846603 0.486020 0.118 Uiso 1 1 calc R U . . .
C22 C 0.7292(3) 0.6739(4) 0.53459(18) 0.0734(10) Uani 1 1 d . . . . .
C23 C 0.7652(3) 0.6109(3) 0.60011(16) 0.0605(9) Uani 1 1 d . . . . .
H23 H 0.742222 0.523391 0.604849 0.073 Uiso 1 1 calc R U . . .
C24 C 0.6556(4) 0.6011(4) 0.47260(18) 0.1083(15) Uani 1 1 d . . . . .
H24A H 0.591281 0.657095 0.448919 0.162 Uiso 1 1 calc R U . . .
H24B H 0.623190 0.521984 0.488868 0.162 Uiso 1 1 calc R U . . .
H24C H 0.705122 0.577600 0.440270 0.162 Uiso 1 1 calc R U . . .
C25 C 0.8099(3) 0.5405(3) 0.84381(15) 0.0685(9) Uani 1 1 d . . . . .
H25A H 0.749642 0.548300 0.871224 0.103 Uiso 1 1 calc R U . . .
H25B H 0.885290 0.571193 0.871310 0.103 Uiso 1 1 calc R U . . .
H25C H 0.817213 0.449150 0.831066 0.103 Uiso 1 1 calc R U . . .
C26 C 0.2579(3) 0.6837(3) 0.75897(15) 0.0528(8) Uani 1 1 d . . . . .
N1 N 0.1839(3) 0.6750(3) 0.78990(14) 0.0828(9) Uani 1 1 d . . . . .
N2 N 0.5148(3) 0.6789(3) 0.83820(14) 0.0598(8) Uani 1 1 d . . . . .
O1 O 0.61637(17) 0.48208(18) 0.71354(10) 0.0551(6) Uani 1 1 d . . . . .
O2 O 0.8400(2) 0.8340(2) 0.83344(12) 0.0818(7) Uani 1 1 d . . . . .
S1 S 0.40942(8) 0.83587(9) 0.51775(4) 0.0706(3) Uani 1 1 d . . . . .
H2A H 0.458(3) 0.674(3) 0.8578(17) 0.078(13) Uiso 1 1 d . . . . .

loop_
_atom_site_aniso_label
_atom_site_aniso_U_11
_atom_site_aniso_U_22
_atom_site_aniso_U_33
_atom_site_aniso_U_23
_atom_site_aniso_U_13
_atom_site_aniso_U_12
C1 0.0469(19) 0.0541(17) 0.0438(16) 0.0009(14) 0.0032(14) 0.0073(15)
C2 0.068(3) 0.077(2) 0.0468(18) 0.0037(16) -0.0005(17) 0.014(2)
C3 0.057(2) 0.078(2) 0.064(2) -0.0102(18) -0.0119(18) 0.0118(19)
C4 0.044(2) 0.079(2) 0.068(2) -0.0133(19) 0.0004(17) -0.0023(17)
C5 0.0400(19) 0.0631(19) 0.0519(17) -0.0100(14) 0.0032(15) -0.0007(15)
C6 0.0301(16) 0.0470(16) 0.0436(16) -0.0061(12) 0.0032(13) 0.0049(13)
C7 0.0326(16) 0.0365(15) 0.0446(16) -0.0022(12) 0.0071(13) 0.0036(12)
C8 0.0360(17) 0.0447(16) 0.0405(15) 0.0000(12) 0.0054(12) 0.0028(13)
C9 0.0408(18) 0.0566(18) 0.0566(18) 0.0095(15) 0.0100(14) -0.0017(14)
C10 0.0363(17) 0.0433(16) 0.0397(15) -0.0017(12) 0.0080(13) -0.0002(13)
C11 0.0456(18) 0.0435(16) 0.0408(17) -0.0014(12) 0.0049(14) 0.0033(13)
C12 0.0325(16) 0.0421(16) 0.0391(15) 0.0006(12) 0.0021(12) 0.0038(12)
C13 0.0449(18) 0.0411(16) 0.0536(17) -0.0034(13) 0.0048(14) -0.0012(14)
C14 0.046(2) 0.0557(19) 0.0500(17) -0.0025(15) 0.0012(15) -0.0022(16)
C15 0.0355(17) 0.0474(17) 0.0468(16) 0.0009(13) -0.0005(13) 0.0039(13)
C16 0.0399(18) 0.0416(16) 0.0418(15) 0.0030(13) 0.0068(13) -0.0004(14)
C17 0.0375(18) 0.069(2) 0.071(2) -0.0036(17) 0.0082(16) 0.0055(16)
C18 0.048(2) 0.060(2) 0.074(2) 0.0079(18) 0.0283(18) 0.0061(16)
C19 0.081(3) 0.070(3) 0.116(3) 0.002(2) 0.049(3) -0.009(2)
C20 0.128(4) 0.060(3) 0.154(5) 0.022(3) 0.087(4) 0.007(3)
C21 0.127(4) 0.080(3) 0.110(4) 0.037(3) 0.075(3) 0.034(3)
C22 0.086(3) 0.078(3) 0.065(2) 0.013(2) 0.036(2) 0.031(2)
C23 0.062(2) 0.059(2) 0.066(2) 0.0070(17) 0.0277(18) 0.0148(17)
C24 0.135(4) 0.127(3) 0.063(2) -0.001(2) 0.022(3) 0.051(3)
C25 0.066(2) 0.073(2) 0.0577(19) 0.0147(16) -0.0050(17) 0.0092(18)
C26 0.0436(19) 0.068(2) 0.0454(17) -0.0008(15) 0.0058(15) -0.0005(16)
N1 0.061(2) 0.128(3) 0.0643(18) -0.0065(17) 0.0236(16) -0.0111(19)
N2 0.0551(19) 0.082(2) 0.0397(15) 0.0009(13) 0.0044(14) 0.0090(15)
O1 0.0507(13) 0.0423(12) 0.0688(13) -0.0013(10) 0.0052(11) -0.0011(10)
O2 0.0665(16) 0.0730(15) 0.0869(16) -0.0220(12) -0.0247(13) -0.0068(13)
S1 0.0611(6) 0.0979(7) 0.0508(5) 0.0218(4) 0.0082(4) -0.0030(5)

loop_
_atom_type_symbol
_atom_type_description
_atom_type_scat_dispersion_real
_atom_type_scat_dispersion_imag
_atom_type_scat_source
C C 0.0033 0.0016 'International Tables Vol C Tables 4.2.6.8 and 6.1.1.4'
H H 0.0000 0.0000 'International Tables Vol C Tables 4.2.6.8 and 6.1.1.4'
N N 0.0061 0.0033 'International Tables Vol C Tables 4.2.6.8 and 6.1.1.4'
O O 0.0106 0.0060 'International Tables Vol C Tables 4.2.6.8 and 6.1.1.4'
S S 0.1246 0.1234 'International Tables Vol C Tables 4.2.6.8 and 6.1.1.4'

loop_
_geom_angle_atom_site_label_1
_geom_angle_atom_site_label_2
_geom_angle_atom_site_label_3
_geom_angle
_geom_angle_site_symmetry_1
_geom_angle_site_symmetry_3
_geom_angle_publ_flag
C2 C1 C6 119.2(3) . . ?
C2 C1 S1 115.9(2) . . ?
C6 C1 S1 124.9(2) . . ?
C3 C2 C1 120.7(3) . . ?
C3 C2 H2 119.6 . . ?
C1 C2 H2 119.6 . . ?
C4 C3 C2 120.6(3) . . ?
C4 C3 H3 119.7 . . ?
C2 C3 H3 119.7 . . ?
C3 C4 C5 119.7(3) . . ?
C3 C4 H4 120.1 . . ?
C5 C4 H4 120.1 . . ?
C4 C5 C6 121.6(3) . . ?
C4 C5 H5 119.2 . . ?
C6 C5 H5 119.2 . . ?
C5 C6 C1 118.2(2) . . ?
C5 C6 C7 120.9(2) . . ?
C1 C6 C7 120.8(2) . . ?
C10 C7 C6 129.6(2) . . ?
C10 C7 C8 110.3(2) . . ?
C6 C7 C8 120.1(2) . . ?
C7 C8 C9 109.7(2) . . ?
C7 C8 C12 105.9(2) . . ?
C9 C8 C12 116.1(2) . . ?
C7 C8 H8 108.3 . . ?
C9 C8 H8 108.3 . . ?
C12 C8 H8 108.3 . . ?
C8 C9 S1 111.89(18) . . ?
C8 C9 H9A 109.2 . . ?
S1 C9 H9A 109.2 . . ?
C8 C9 H9B 109.2 . . ?
S1 C9 H9B 109.2 . . ?
H9A C9 H9B 107.9 . . ?
C7 C10 C26 129.0(3) . . ?
C7 C10 C11 112.0(2) . . ?
C26 C10 C11 118.9(2) . . ?
N2 C11 C10 131.7(3) . . ?
N2 C11 C12 120.4(3) . . ?
C10 C11 C12 107.8(2) . . ?
C13 C12 C11 110.7(2) . . ?
C13 C12 C16 104.4(2) . . ?
C11 C12 C16 106.0(2) . . ?
C13 C12 C8 119.0(2) . . ?
C11 C12 C8 103.9(2) . . ?
C16 C12 C8 112.3(2) . . ?
C14 C13 C12 106.6(2) . . ?
C14 C13 H13A 110.4 . . ?
C12 C13 H13A 110.4 . . ?
C14 C13 H13B 110.4 . . ?
C12 C13 H13B 110.4 . . ?
H13A C13 H13B 108.6 . . ?
O2 C14 C13 123.9(3) . . ?
O2 C14 C15 124.8(3) . . ?
C13 C14 C15 111.2(2) . . ?
C16 C15 C14 103.2(2) . . ?
C16 C15 C25 111.8(2) . . ?
C14 C15 C25 112.0(2) . . ?
C16 C15 C17 109.9(2) . . ?
C14 C15 C17 109.7(2) . . ?
C25 C15 C17 110.0(2) . . ?
O1 C16 C15 125.3(2) . . ?
O1 C16 C12 123.0(2) . . ?
C15 C16 C12 111.7(2) . . ?
C18 C17 C15 114.6(2) . . ?
C18 C17 H17A 108.6 . . ?
C15 C17 H17A 108.6 . . ?
C18 C17 H17B 108.6 . . ?
C15 C17 H17B 108.6 . . ?
H17A C17 H17B 107.6 . . ?
C23 C18 C19 119.0(3) . . ?
C23 C18 C17 120.0(3) . . ?
C19 C18 C17 120.9(3) . . ?
C18 C19 C20 119.3(4) . . ?
C18 C19 H19 120.3 . . ?
C20 C19 H19 120.3 . . ?
C21 C20 C19 120.1(4) . . ?
C21 C20 H20 119.9 . . ?
C19 C20 H20 119.9 . . ?
C20 C21 C22 121.9(4) . . ?
C20 C21 H21 119.0 . . ?
C22 C21 H21 119.0 . . ?
C21 C22 C23 117.6(4) . . ?
C21 C22 C24 121.9(4) . . ?
C23 C22 C24 120.5(4) . . ?
C18 C23 C22 121.9(3) . . ?
C18 C23 H23 119.1 . . ?
C22 C23 H23 119.1 . . ?
C22 C24 H24A 109.5 . . ?
C22 C24 H24B 109.5 . . ?
H24A C24 H24B 109.5 . . ?
C22 C24 H24C 109.5 . . ?
H24A C24 H24C 109.5 . . ?
H24B C24 H24C 109.5 . . ?
C15 C25 H25A 109.5 . . ?
C15 C25 H25B 109.5 . . ?
H25A C25 H25B 109.5 . . ?
C15 C25 H25C 109.5 . . ?
H25A C25 H25C 109.5 . . ?
H25B C25 H25C 109.5 . . ?
N1 C26 C10 174.5(3) . . ?
C11 N2 H2A 111(2) . . ?
C1 S1 C9 102.24(13) . . ?

loop_
_geom_bond_atom_site_label_1
_geom_bond_atom_site_label_2
_geom_bond_distance
_geom_bond_site_symmetry_2
_geom_bond_publ_flag
C1 C2 1.394(4) . ?
C1 C6 1.409(4) . ?
C1 S1 1.748(3) . ?
C2 C3 1.375(4) . ?
C2 H2 0.9300 . ?
C3 C4 1.370(4) . ?
C3 H3 0.9300 . ?
C4 C5 1.371(4) . ?
C4 H4 0.9300 . ?
C5 C6 1.400(4) . ?
C5 H5 0.9300 . ?
C6 C7 1.448(3) . ?
C7 C10 1.352(3) . ?
C7 C8 1.510(3) . ?
C8 C9 1.518(3) . ?
C8 C12 1.548(3) . ?
C8 H8 0.9800 . ?
C9 S1 1.794(3) . ?
C9 H9A 0.9700 . ?
C9 H9B 0.9700 . ?
C10 C26 1.420(4) . ?
C10 C11 1.456(4) . ?
C11 N2 1.270(3) . ?
C11 C12 1.531(4) . ?
C12 C13 1.531(3) . ?
C12 C16 1.546(3) . ?
C13 C14 1.499(4) . ?
C13 H13A 0.9700 . ?
C13 H13B 0.9700 . ?
C14 O2 1.204(3) . ?
C14 C15 1.522(4) . ?
C15 C16 1.508(4) . ?
C15 C25 1.537(4) . ?
C15 C17 1.546(4) . ?
C16 O1 1.208(3) . ?
C17 C18 1.513(4) . ?
C17 H17A 0.9700 . ?
C17 H17B 0.9700 . ?
C18 C23 1.383(4) . ?
C18 C19 1.388(4) . ?
C19 C20 1.398(5) . ?
C19 H19 0.9300 . ?
C20 C21 1.366(6) . ?
C20 H20 0.9300 . ?
C21 C22 1.374(5) . ?
C21 H21 0.9300 . ?
C22 C23 1.396(4) . ?
C22 C24 1.498(5) . ?
C23 H23 0.9300 . ?
C24 H24A 0.9600 . ?
C24 H24B 0.9600 . ?
C24 H24C 0.9600 . ?
C25 H25A 0.9600 . ?
C25 H25B 0.9600 . ?
C25 H25C 0.9600 . ?
C26 N1 1.141(4) . ?
N2 H2A 0.82(3) . ?

loop_
_geom_hbond_atom_site_label_D
_geom_hbond_atom_site_label_H
_geom_hbond_atom_site_label_A
_geom_hbond_distance_DH
_geom_hbond_distance_HA
_geom_hbond_distance_DA
_geom_hbond_angle_DHA
_geom_hbond_site_symmetry_A
_geom_hbond_publ_flag
C2 H2 N1 0.93 2.69 3.590(4) 163.4 4_575 yes
C9 H9B N2 0.97 2.66 3.543(4) 151.5 2_656 yes
C2 H2 N1 0.93 2.69 3.590(4) 163.4 4_575 yes
C9 H9B N2 0.97 2.66 3.543(4) 151.5 2_656 yes

loop_
_geom_torsion_atom_site_label_1
_geom_torsion_atom_site_label_2
_geom_torsion_atom_site_label_3
_geom_torsion_atom_site_label_4
_geom_torsion
_geom_torsion_site_symmetry_1
_geom_torsion_site_symmetry_2
_geom_torsion_site_symmetry_3
_geom_torsion_site_symmetry_4
_geom_torsion_publ_flag
C6 C1 C2 C3 0.8(4) . . . . ?
S1 C1 C2 C3 179.8(3) . . . . ?
C1 C2 C3 C4 -0.1(5) . . . . ?
C2 C3 C4 C5 -0.3(5) . . . . ?
C3 C4 C5 C6 0.0(4) . . . . ?
C4 C5 C6 C1 0.8(4) . . . . ?
C4 C5 C6 C7 -175.7(3) . . . . ?
C2 C1 C6 C5 -1.1(4) . . . . ?
S1 C1 C6 C5 179.9(2) . . . . ?
C2 C1 C6 C7 175.3(2) . . . . ?
S1 C1 C6 C7 -3.6(4) . . . . ?
C5 C6 C7 C10 -21.9(4) . . . . ?
C1 C6 C7 C10 161.7(3) . . . . ?
C5 C6 C7 C8 158.5(2) . . . . ?
C1 C6 C7 C8 -17.8(4) . . . . ?
C10 C7 C8 C9 -126.6(2) . . . . ?
C6 C7 C8 C9 53.0(3) . . . . ?
C10 C7 C8 C12 -0.6(3) . . . . ?
C6 C7 C8 C12 179.0(2) . . . . ?
C7 C8 C9 S1 -63.8(3) . . . . ?
C12 C8 C9 S1 176.22(18) . . . . ?
C6 C7 C10 C26 -3.0(4) . . . . ?
C8 C7 C10 C26 176.6(3) . . . . ?
C6 C7 C10 C11 179.8(2) . . . . ?
C8 C7 C10 C11 -0.6(3) . . . . ?
C7 C10 C11 N2 -177.3(3) . . . . ?
C26 C10 C11 N2 5.1(4) . . . . ?
C7 C10 C11 C12 1.5(3) . . . . ?
C26 C10 C11 C12 -176.0(2) . . . . ?
N2 C11 C12 C13 -53.9(3) . . . . ?
C10 C11 C12 C13 127.1(2) . . . . ?
N2 C11 C12 C16 58.8(3) . . . . ?
C10 C11 C12 C16 -120.3(2) . . . . ?
N2 C11 C12 C8 177.2(2) . . . . ?
C10 C11 C12 C8 -1.8(3) . . . . ?
C7 C8 C12 C13 -122.2(2) . . . . ?
C9 C8 C12 C13 -0.2(3) . . . . ?
C7 C8 C12 C11 1.4(2) . . . . ?
C9 C8 C12 C11 123.4(2) . . . . ?
C7 C8 C12 C16 115.6(2) . . . . ?
C9 C8 C12 C16 -122.5(2) . . . . ?
C11 C12 C13 C14 98.3(2) . . . . ?
C16 C12 C13 C14 -15.4(3) . . . . ?
C8 C12 C13 C14 -141.5(2) . . . . ?
C12 C13 C14 O2 -163.9(3) . . . . ?
C12 C13 C14 C15 17.9(3) . . . . ?
O2 C14 C15 C16 169.5(3) . . . . ?
C13 C14 C15 C16 -12.2(3) . . . . ?
O2 C14 C15 C25 49.1(4) . . . . ?
C13 C14 C15 C25 -132.6(3) . . . . ?
O2 C14 C15 C17 -73.4(4) . . . . ?
C13 C14 C15 C17 104.9(3) . . . . ?
C14 C15 C16 O1 -177.0(2) . . . . ?
C25 C15 C16 O1 -56.4(4) . . . . ?
C17 C15 C16 O1 66.0(3) . . . . ?
C14 C15 C16 C12 2.0(3) . . . . ?
C25 C15 C16 C12 122.5(2) . . . . ?
C17 C15 C16 C12 -115.0(2) . . . . ?
C13 C12 C16 O1 -172.7(2) . . . . ?
C11 C12 C16 O1 70.3(3) . . . . ?
C8 C12 C16 O1 -42.5(3) . . . . ?
C13 C12 C16 C15 8.4(3) . . . . ?
C11 C12 C16 C15 -108.6(2) . . . . ?
C8 C12 C16 C15 138.6(2) . . . . ?
C16 C15 C17 C18 51.8(3) . . . . ?
C14 C15 C17 C18 -61.1(3) . . . . ?
C25 C15 C17 C18 175.3(3) . . . . ?
C15 C17 C18 C23 -89.4(3) . . . . ?
C15 C17 C18 C19 88.9(4) . . . . ?
C23 C18 C19 C20 1.7(5) . . . . ?
C17 C18 C19 C20 -176.6(3) . . . . ?
C18 C19 C20 C21 -1.2(6) . . . . ?
C19 C20 C21 C22 0.4(7) . . . . ?
C20 C21 C22 C23 0.0(6) . . . . ?
C20 C21 C22 C24 -178.8(4) . . . . ?
C19 C18 C23 C22 -1.4(5) . . . . ?
C17 C18 C23 C22 176.9(3) . . . . ?
C21 C22 C23 C18 0.5(5) . . . . ?
C24 C22 C23 C18 179.4(3) . . . . ?
C2 C1 S1 C9 172.9(2) . . . . ?
C6 C1 S1 C9 -8.1(3) . . . . ?
C8 C9 S1 C1 41.1(2) . . . . ?
